data_7126644
loop_
_publ_author_name
'Barnes, Timothy H.'
'Johnson, Kara F.'
'Gorden, John D.'
'Merner, Bradley L.'

_publ_section_title
;
 A macrocycle directed total synthesis of di-O-methylendiandrin A.
;
_journal_issue 62
_journal_name_full 'Chemical communications (Cambridge, England)'
_journal_page_first 8747
_journal_page_last 8749
_journal_paper_doi 10.1039/d0cc03302b
_journal_volume 56
_journal_year 2020
_chemical_formula_moiety ' C26H32O6'
_chemical_formula_sum 'C26 H32 O6'
_chemical_formula_weight 440.51
_space_group_crystal_system triclinic
_space_group_IT_number 2
_space_group_name_Hall '-P 1'
_space_group_name_H-M_alt 'P -1'
_atom_sites_solution_hydrogens geom
_atom_sites_solution_primary dual
_atom_sites_solution_secondary difmap
_audit_update_record
;
2019-07-05 deposited with the CCDC.	2020-06-04 downloaded from the CCDC.
;
_cell_angle_alpha 98.2020(10)
_cell_angle_beta 99.4460(10)
_cell_angle_gamma 90.5440(10)
_cell_formula_units_Z 4
_cell_length_a 7.3978(2)
_cell_length_b 17.6152(4)
_cell_length_c 18.2995(5)
_cell_measurement_reflns_used 9843
_cell_measurement_temperature 100.(2)
_cell_measurement_theta_max 74.4886
_cell_measurement_theta_min 3.7945
_cell_volume 2326.96(10)
_computing_cell_refinement 'SAINT V8.38A (Bruker AXS Inc., 2017)'
_computing_data_collection 'Bruker Instrument Service, BIS, v6.2.6 (Bruker AXS Inc., 2017)'
_computing_data_reduction 'SAINT V8.38A (Bruker AXS Inc., 2017)'
_computing_molecular_graphics 'shelXle (C.B. Huebschle, rev 882)'
_computing_publication_material 'APEX3 v2018.1-0 (Bruker AXS Inc., 2017)'
_computing_structure_refinement 'SHELXL-2017/1 (Sheldrick, 2017)'
_computing_structure_solution 'SHELXT 2014/5 (Sheldrick, 2014)'
_diffrn_ambient_temperature 100.(2)
_diffrn_detector_area_resol_mean 7.3910
_diffrn_measured_fraction_theta_full 0.997
_diffrn_measured_fraction_theta_max 0.997
_diffrn_measurement_device_type 'Bruker D8 VENTURE'
_diffrn_measurement_method '\f and \w scans'
_diffrn_radiation_monochromator 'multilayer mirror'
_diffrn_radiation_type 'Cu K\a'
_diffrn_radiation_wavelength 1.54178
_diffrn_reflns_av_R_equivalents 0.0329
_diffrn_reflns_av_unetI/netI 0.0164
_diffrn_reflns_limit_h_max 9
_diffrn_reflns_limit_h_min -9
_diffrn_reflns_limit_k_max 22
_diffrn_reflns_limit_k_min -20
_diffrn_reflns_limit_l_max 22
_diffrn_reflns_limit_l_min -22
_diffrn_reflns_number 86797
_diffrn_reflns_theta_full 74.54
_diffrn_reflns_theta_max 74.54
_diffrn_reflns_theta_min 2.47
_diffrn_source 'microfocus sealed tube'
_diffrn_source_type 'Incoatec I\mS DIAMOND'
_exptl_absorpt_coefficient_mu 0.719
_exptl_absorpt_correction_T_max 0.97
_exptl_absorpt_correction_T_min 0.88
_exptl_absorpt_correction_type multi-scan
_exptl_absorpt_process_details
;
Krause, L., Herbst-Irmer, R., Sheldrick, G. M., Stalke, D. (2015).
"Comparison of silver and molybdenum microfocus X-ray sources for
single-crystal structure determination"
J. Appl. Cryst. 48, 3-10.
;
_exptl_crystal_colour 'clear colourless'
_exptl_crystal_density_diffrn 1.257
_exptl_crystal_density_method 'not measured'
_exptl_crystal_description 'thin plate'
_exptl_crystal_F_000 944
_exptl_crystal_size_max 0.093
_exptl_crystal_size_mid 0.093
_exptl_crystal_size_min 0.035
_refine_diff_density_max 0.324
_refine_diff_density_min -0.228
_refine_ls_extinction_method none
_refine_ls_goodness_of_fit_ref 1.021
_refine_ls_hydrogen_treatment constr
_refine_ls_matrix_type full
_refine_ls_number_parameters 585
_refine_ls_number_reflns 9475
_refine_ls_number_restraints 0
_refine_ls_restrained_S_all 1.021
_refine_ls_R_factor_all 0.0379
_refine_ls_R_factor_gt 0.0340
_refine_ls_shift/su_max 0.001
_refine_ls_shift/su_mean 0.000
_refine_ls_structure_factor_coef Fsqd
_refine_ls_weighting_details 'w=1/[\s^2^(Fo^2^)+(0.0419P)^2^+0.9088P] where P=(Fo^2^+2Fc^2^)/3'
_refine_ls_weighting_scheme calc
_refine_ls_wR_factor_gt 0.0846
_refine_ls_wR_factor_ref 0.0880
_reflns_number_gt 8605
_reflns_number_total 9475
_reflns_threshold_expression 'I > 2\s(I)'
_cod_data_source_file d0cc03302b2.cif
_cod_data_source_block Merner061219
_cod_depositor_comments
;
The following automatic conversions were performed:

data item '_exptl_absorpt_correction_type' value 'Multi-Scan' was
changed to 'multi-scan' in accordance with the
/home/data/users/saulius/crontab/automatic-downloads/rss-feeds/RSC/lib/dictionaries/cif_core.dic
dictionary named 'cif_core.dic' version 2.4.2 last updated on
2011-04-26.

Automatic conversion script
Id: cif_fix_values 7556 2019-12-06 15:28:31Z antanas 

 Adding full bibliography for 7126644.cif.
;
_cod_database_code 7126644

loop_
_space_group_symop_operation_xyz
'x, y, z'
'-x, -y, -z'

loop_
_atom_site_type_symbol
_atom_site_label
_atom_site_fract_x
_atom_site_fract_y
_atom_site_fract_z
_atom_site_U_iso_or_equiv
_atom_site_adp_type
_atom_site_calc_flag
_atom_site_refinement_flags_adp
_atom_site_refinement_flags_occupancy
_atom_site_refinement_flags_posn
_atom_site_occupancy
_atom_site_disorder_assembly
_atom_site_disorder_group
O O101 0.45310(10) 0.34803(4) 0.14309(4) 0.01889(16) Uani d . . . 1 . .
O O108 1.13740(10) 0.62714(4) 0.14569(4) 0.01801(16) Uani d . . . 1 . .
O O110 1.21474(12) 0.40382(4) 0.28002(4) 0.02569(18) Uani d . . . 1 . .
O O113 0.85730(11) 0.46357(4) 0.38974(5) 0.02433(18) Uani d . . . 1 . .
O O115 1.18100(11) 0.75428(4) 0.25133(4) 0.02050(16) Uani d . . . 1 . .
O O120 0.48912(10) 0.20155(4) 0.13496(4) 0.01888(16) Uani d . . . 1 . .
C C102 0.47137(15) 0.42688(6) 0.13281(6) 0.0178(2) Uani d . . . 1 . .
H H10A 0.47784 0.460164 0.181626 0.021 Uiso calc U . R 1 . .
H H10B 0.362039 0.440592 0.098863 0.021 Uiso calc U . R 1 . .
C C103 0.64207(15) 0.44097(6) 0.10007(6) 0.0187(2) Uani d . . . 1 . .
H H10C 0.633571 0.408305 0.050819 0.022 Uiso calc U . R 1 . .
H H10D 0.750434 0.425498 0.1334 0.022 Uiso calc U . R 1 . .
C C104 0.66980(15) 0.52461(6) 0.09008(6) 0.0177(2) Uani d . . . 1 . .
H H10E 0.692275 0.556961 0.139774 0.021 Uiso calc U . R 1 . .
H H10F 0.557082 0.541996 0.060878 0.021 Uiso calc U . R 1 . .
C C105 0.83151(15) 0.53442(6) 0.04968(6) 0.0175(2) Uani d . . . 1 . .
H H10G 0.802046 0.505743 -0.001645 0.021 Uiso calc U . R 1 . .
H H10H 0.939699 0.51095 0.076001 0.021 Uiso calc U . R 1 . .
C C106 0.88294(15) 0.61752(6) 0.04431(6) 0.0186(2) Uani d . . . 1 . .
H H10I 0.970665 0.617616 0.008876 0.022 Uiso calc U . R 1 . .
H H10J 0.771492 0.643198 0.023731 0.022 Uiso calc U . R 1 . .
C C107 0.96780(15) 0.66312(6) 0.11893(6) 0.0179(2) Uani d . . . 1 . .
H H10K 0.993468 0.716892 0.112776 0.022 Uiso calc U . R 1 . .
H H10L 0.882563 0.663208 0.155371 0.022 Uiso calc U . R 1 . .
C C109 1.17872(14) 0.54819(6) 0.24086(6) 0.0168(2) Uani d . . . 1 . .
H H109 1.161015 0.504669 0.202962 0.02 Uiso calc U . R 1 . .
C C110 1.22211(14) 0.45644(6) 0.33188(6) 0.0175(2) Uani d . . . 1 . .
C C111 1.23669(14) 0.43750(6) 0.41145(6) 0.0178(2) Uani d . . . 1 . .
H H111 1.212381 0.484288 0.445858 0.021 Uiso calc U . R 1 . .
C C112 1.09201(14) 0.37368(6) 0.41133(6) 0.0170(2) Uani d . . . 1 . .
H H112 1.126141 0.325436 0.381547 0.02 Uiso calc U . R 1 . .
C C113 0.90601(14) 0.39797(6) 0.37362(6) 0.0173(2) Uani d . . . 1 . .
C C114 0.66895(14) 0.37220(6) 0.26042(6) 0.0170(2) Uani d . . . 1 . .
H H114 0.652403 0.425974 0.264737 0.02 Uiso calc U . R 1 . .
C C115 1.19443(14) 0.68555(6) 0.27650(6) 0.0169(2) Uani d . . . 1 . .
C C116 1.23118(15) 0.67516(6) 0.35155(6) 0.0184(2) Uani d . . . 1 . .
H H116 1.249753 0.71856 0.389581 0.022 Uiso calc U . R 1 . .
C C117 1.24086(14) 0.60143(6) 0.37115(6) 0.0174(2) Uani d . . . 1 . .
H H117 1.264861 0.595093 0.422496 0.021 Uiso calc U . R 1 . .
C C118 0.81042(14) 0.26349(6) 0.30988(6) 0.0173(2) Uani d . . . 1 . .
H H118 0.894231 0.24285 0.34648 0.021 Uiso calc U . R 1 . .
C C119 0.70626(14) 0.21431(6) 0.25152(6) 0.0172(2) Uani d . . . 1 . .
H H119 0.715076 0.160325 0.249727 0.021 Uiso calc U . R 1 . .
C C120 0.58954(14) 0.24405(6) 0.19593(6) 0.0161(2) Uani d . . . 1 . .
C C121 1.16745(14) 0.62026(6) 0.22038(6) 0.0161(2) Uani d . . . 1 . .
C C122 1.21573(14) 0.53708(6) 0.31631(6) 0.0164(2) Uani d . . . 1 . .
C C123 0.79299(14) 0.34243(6) 0.31512(6) 0.0166(2) Uani d . . . 1 . .
C C124 0.57101(14) 0.32427(6) 0.20057(6) 0.0162(2) Uani d . . . 1 . .
C C125 0.50126(16) 0.11981(6) 0.12969(6) 0.0213(2) Uani d . . . 1 . .
H H12A 0.420174 0.095223 0.084534 0.032 Uiso calc U . R 1 . .
H H12B 0.463994 0.102898 0.173922 0.032 Uiso calc U . R 1 . .
H H12C 0.627913 0.105432 0.12701 0.032 Uiso calc U . R 1 . .
C C126 1.21532(16) 0.82236(6) 0.30534(6) 0.0222(2) Uani d . . . 1 . .
H H12D 1.206278 0.867557 0.279485 0.033 Uiso calc U . R 1 . .
H H12E 1.338604 0.821328 0.334515 0.033 Uiso calc U . R 1 . .
H H12F 1.124536 0.824753 0.338978 0.033 Uiso calc U . R 1 . .
C C127 1.43218(16) 0.41155(7) 0.43596(7) 0.0272(3) Uani d . . . 1 . .
H H12G 1.446206 0.401268 0.487794 0.041 Uiso calc U . R 1 . .
H H12H 1.520663 0.4521 0.4325 0.041 Uiso calc U . R 1 . .
H H12I 1.454381 0.364716 0.403211 0.041 Uiso calc U . R 1 . .
C C128 1.07962(17) 0.35796(7) 0.49073(6) 0.0256(2) Uani d . . . 1 . .
H H12J 0.981842 0.319331 0.488391 0.038 Uiso calc U . R 1 . .
H H12K 1.052408 0.405544 0.521188 0.038 Uiso calc U . R 1 . .
H H12L 1.196708 0.338982 0.513324 0.038 Uiso calc U . R 1 . .
O O1 -0.04536(10) 1.04423(4) 0.13262(4) 0.02036(16) Uani d . . . 1 . .
O O8 0.64167(10) 0.76973(4) 0.14561(4) 0.01860(16) Uani d . . . 1 . .
O O10 0.72317(12) 1.03299(4) 0.28076(5) 0.02670(19) Uani d . . . 1 . .
O O13 0.34965(11) 0.99761(5) 0.38174(5) 0.02528(18) Uani d . . . 1 . .
O O15 0.68144(11) 0.67357(4) 0.25131(4) 0.01967(16) Uani d . . . 1 . .
O O20 -0.01141(10) 1.18965(4) 0.13148(4) 0.01957(16) Uani d . . . 1 . .
C C2 -0.02793(15) 0.96248(6) 0.11804(6) 0.0202(2) Uani d . . . 1 . .
H H2A -0.136398 0.939691 0.082266 0.024 Uiso calc U . R 1 . .
H H2AB -0.025267 0.940827 0.165227 0.024 Uiso calc U . R 1 . .
C C3 0.14447(15) 0.94080(6) 0.08603(6) 0.0205(2) Uani d . . . 1 . .
H H3A 0.251706 0.968188 0.119097 0.025 Uiso calc U . R 1 . .
H H3AB 0.135584 0.957573 0.036215 0.025 Uiso calc U . R 1 . .
C C4 0.17420(15) 0.85474(6) 0.07830(6) 0.0201(2) Uani d . . . 1 . .
H H4A 0.063581 0.827214 0.047919 0.024 Uiso calc U . R 1 . .
H H4AB 0.190932 0.838579 0.128559 0.024 Uiso calc U . R 1 . .
C C5 0.34060(16) 0.83215(6) 0.04165(6) 0.0206(2) Uani d . . . 1 . .
H H5A 0.447052 0.865311 0.067996 0.025 Uiso calc U . R 1 . .
H H5AB 0.315956 0.842324 -0.010836 0.025 Uiso calc U . R 1 . .
C C6 0.39178(16) 0.74817(6) 0.04187(6) 0.0215(2) Uani d . . . 1 . .
H H6A 0.281414 0.715103 0.020483 0.026 Uiso calc U . R 1 . .
H H6AB 0.48409 0.736338 0.00873 0.026 Uiso calc U . R 1 . .
C C7 0.46778(15) 0.72798(6) 0.11855(6) 0.0188(2) Uani d . . . 1 . .
H H7A 0.38073 0.742291 0.153517 0.023 Uiso calc U . R 1 . .
H H7AB 0.485966 0.672066 0.115182 0.023 Uiso calc U . R 1 . .
C C9 0.68469(14) 0.87676(6) 0.24092(6) 0.0168(2) Uani d . . . 1 . .
H H9 0.668585 0.908997 0.203086 0.02 Uiso calc U . R 1 . .
C C10 0.72486(14) 0.99544(6) 0.33212(6) 0.0177(2) Uani d . . . 1 . .
C C11 0.72865(15) 1.03741(6) 0.41123(6) 0.0182(2) Uani d . . . 1 . .
H H11 0.701867 1.000008 0.444656 0.022 Uiso calc U . R 1 . .
C C12 0.57977(15) 1.09835(6) 0.40826(6) 0.0174(2) Uani d . . . 1 . .
H H12 0.615537 1.138582 0.379407 0.021 Uiso calc U . R 1 . .
C C13 0.39712(15) 1.05999(6) 0.36747(6) 0.0176(2) Uani d . . . 1 . .
C C14 0.16514(14) 1.05219(6) 0.25174(6) 0.0177(2) Uani d . . . 1 . .
H H14 0.14926 0.999009 0.253835 0.021 Uiso calc U . R 1 . .
C C15 0.69693(14) 0.75006(6) 0.27633(6) 0.0161(2) Uani d . . . 1 . .
C C16 0.73437(14) 0.78274(6) 0.35139(6) 0.0176(2) Uani d . . . 1 . .
H H16 0.752896 0.750657 0.38933 0.021 Uiso calc U . R 1 . .
C C17 0.74481(14) 0.86230(6) 0.37113(6) 0.0169(2) Uani d . . . 1 . .
H H17 0.768669 0.883998 0.422495 0.02 Uiso calc U . R 1 . .
C C18 0.30261(14) 1.17622(6) 0.30680(6) 0.0169(2) Uani d . . . 1 . .
H H18 0.384395 1.207451 0.345002 0.02 Uiso calc U . R 1 . .
C C19 0.20069(14) 1.20928(6) 0.24930(6) 0.0169(2) Uani d . . . 1 . .
H H19 0.208982 1.263181 0.2496 0.02 Uiso calc U . R 1 . .
C C20 0.08697(14) 1.16356(6) 0.19152(6) 0.0165(2) Uani d . . . 1 . .
C C21 0.67220(14) 0.79857(6) 0.22038(6) 0.0161(2) Uani d . . . 1 . .
C C22 0.72058(14) 0.91022(6) 0.31627(6) 0.0160(2) Uani d . . . 1 . .
C C23 0.28581(14) 1.09791(6) 0.30884(6) 0.0170(2) Uani d . . . 1 . .
C C24 0.06937(14) 1.08378(6) 0.19261(6) 0.0169(2) Uani d . . . 1 . .
C C25 0.00721(16) 1.27013(6) 0.12843(7) 0.0228(2) Uani d . . . 1 . .
H H25A -0.070883 1.282632 0.083356 0.034 Uiso calc U . R 1 . .
H H25B 0.135354 1.283439 0.126943 0.034 Uiso calc U . R 1 . .
H H25C -0.030098 1.299357 0.172898 0.034 Uiso calc U . R 1 . .
C C26 0.71171(16) 0.62223(6) 0.30589(6) 0.0213(2) Uani d . . . 1 . .
H H26A 0.701259 0.569124 0.280451 0.032 Uiso calc U . R 1 . .
H H26B 0.619938 0.630157 0.339004 0.032 Uiso calc U . R 1 . .
H H26C 0.834648 0.632307 0.335534 0.032 Uiso calc U . R 1 . .
C C27 0.92139(16) 1.07407(7) 0.43956(7) 0.0286(3) Uani d . . . 1 . .
H H27A 0.928229 1.099819 0.491125 0.043 Uiso calc U . R 1 . .
H H27B 0.94627 1.111649 0.407491 0.043 Uiso calc U . R 1 . .
H H27C 1.012556 1.034117 0.438132 0.043 Uiso calc U . R 1 . .
C C28 0.55736(18) 1.13691(7) 0.48675(6) 0.0265(3) Uani d . . . 1 . .
H H28A 0.455281 1.171954 0.482729 0.04 Uiso calc U . R 1 . .
H H28B 0.670513 1.165814 0.510759 0.04 Uiso calc U . R 1 . .
H H28C 0.531968 1.097576 0.516907 0.04 Uiso calc U . R 1 . .

loop_
_atom_site_aniso_label
_atom_site_aniso_U_11
_atom_site_aniso_U_22
_atom_site_aniso_U_33
_atom_site_aniso_U_12
_atom_site_aniso_U_13
_atom_site_aniso_U_23
O101 0.0189(4) 0.0161(4) 0.0207(4) -0.0018(3) -0.0019(3) 0.0055(3)
O108 0.0189(4) 0.0202(4) 0.0151(4) 0.0021(3) 0.0032(3) 0.0029(3)
O110 0.0404(5) 0.0165(4) 0.0208(4) 0.0010(3) 0.0090(4) 0.0006(3)
O113 0.0217(4) 0.0190(4) 0.0292(4) 0.0033(3) 0.0001(3) -0.0024(3)
O115 0.0291(4) 0.0133(4) 0.0187(4) 0.0000(3) 0.0035(3) 0.0017(3)
O120 0.0214(4) 0.0148(4) 0.0194(4) -0.0023(3) 0.0019(3) 0.0011(3)
C102 0.0189(5) 0.0145(5) 0.0196(5) 0.0018(4) 0.0003(4) 0.0045(4)
C103 0.0223(5) 0.0144(5) 0.0200(5) 0.0030(4) 0.0046(4) 0.0031(4)
C104 0.0212(5) 0.0139(5) 0.0176(5) 0.0018(4) 0.0027(4) 0.0016(4)
C105 0.0211(5) 0.0152(5) 0.0157(5) 0.0014(4) 0.0020(4) 0.0015(4)
C106 0.0220(5) 0.0179(5) 0.0162(5) 0.0007(4) 0.0018(4) 0.0047(4)
C107 0.0194(5) 0.0141(5) 0.0201(5) 0.0015(4) 0.0018(4) 0.0037(4)
C109 0.0149(5) 0.0166(5) 0.0180(5) 0.0004(4) 0.0034(4) -0.0010(4)
C110 0.0154(5) 0.0171(5) 0.0199(5) 0.0003(4) 0.0029(4) 0.0018(4)
C111 0.0184(5) 0.0163(5) 0.0177(5) 0.0002(4) 0.0002(4) 0.0021(4)
C112 0.0192(5) 0.0154(5) 0.0158(5) 0.0004(4) 0.0011(4) 0.0023(4)
C113 0.0182(5) 0.0175(5) 0.0169(5) 0.0000(4) 0.0048(4) 0.0032(4)
C114 0.0168(5) 0.0142(5) 0.0205(5) 0.0009(4) 0.0041(4) 0.0029(4)
C115 0.0157(5) 0.0148(5) 0.0208(5) 0.0011(4) 0.0045(4) 0.0032(4)
C116 0.0195(5) 0.0166(5) 0.0178(5) 0.0000(4) 0.0026(4) -0.0012(4)
C117 0.0164(5) 0.0194(5) 0.0159(5) 0.0007(4) 0.0018(4) 0.0019(4)
C118 0.0159(5) 0.0184(5) 0.0189(5) 0.0007(4) 0.0034(4) 0.0060(4)
C119 0.0183(5) 0.0140(5) 0.0209(5) -0.0001(4) 0.0063(4) 0.0043(4)
C120 0.0148(5) 0.0167(5) 0.0174(5) -0.0024(4) 0.0054(4) 0.0013(4)
C121 0.0144(5) 0.0183(5) 0.0159(5) 0.0007(4) 0.0032(4) 0.0020(4)
C122 0.0136(5) 0.0168(5) 0.0187(5) 0.0011(4) 0.0028(4) 0.0026(4)
C123 0.0153(5) 0.0175(5) 0.0174(5) -0.0003(4) 0.0041(4) 0.0026(4)
C124 0.0142(5) 0.0174(5) 0.0181(5) 0.0005(4) 0.0036(4) 0.0053(4)
C125 0.0250(6) 0.0151(5) 0.0229(6) -0.0023(4) 0.0045(4) -0.0005(4)
C126 0.0278(6) 0.0143(5) 0.0237(6) -0.0001(4) 0.0043(5) -0.0004(4)
C127 0.0193(6) 0.0286(6) 0.0317(6) 0.0001(5) -0.0034(5) 0.0063(5)
C128 0.0317(6) 0.0262(6) 0.0192(6) -0.0002(5) 0.0030(5) 0.0063(4)
O1 0.0190(4) 0.0150(4) 0.0241(4) 0.0022(3) -0.0021(3) -0.0006(3)
O8 0.0196(4) 0.0220(4) 0.0140(4) 0.0013(3) 0.0032(3) 0.0016(3)
O10 0.0423(5) 0.0179(4) 0.0229(4) 0.0032(3) 0.0109(4) 0.0067(3)
O13 0.0242(4) 0.0210(4) 0.0316(4) -0.0017(3) 0.0010(3) 0.0118(3)
O15 0.0289(4) 0.0138(4) 0.0166(4) 0.0022(3) 0.0037(3) 0.0030(3)
O20 0.0206(4) 0.0167(4) 0.0204(4) 0.0020(3) -0.0010(3) 0.0045(3)
C2 0.0202(5) 0.0140(5) 0.0247(6) -0.0006(4) 0.0009(4) 0.0003(4)
C3 0.0224(5) 0.0163(5) 0.0231(5) 0.0010(4) 0.0044(4) 0.0036(4)
C4 0.0239(6) 0.0160(5) 0.0207(5) 0.0021(4) 0.0040(4) 0.0033(4)
C5 0.0251(6) 0.0210(5) 0.0166(5) 0.0046(4) 0.0039(4) 0.0047(4)
C6 0.0254(6) 0.0208(5) 0.0164(5) 0.0057(4) 0.0010(4) -0.0011(4)
C7 0.0207(5) 0.0150(5) 0.0195(5) 0.0018(4) 0.0006(4) 0.0012(4)
C9 0.0152(5) 0.0194(5) 0.0174(5) 0.0019(4) 0.0041(4) 0.0062(4)
C10 0.0156(5) 0.0179(5) 0.0202(5) 0.0016(4) 0.0029(4) 0.0046(4)
C11 0.0202(5) 0.0149(5) 0.0184(5) 0.0012(4) -0.0003(4) 0.0030(4)
C12 0.0210(5) 0.0146(5) 0.0164(5) 0.0013(4) 0.0014(4) 0.0031(4)
C13 0.0188(5) 0.0162(5) 0.0187(5) 0.0025(4) 0.0054(4) 0.0028(4)
C14 0.0167(5) 0.0141(5) 0.0231(5) 0.0013(4) 0.0049(4) 0.0035(4)
C15 0.0153(5) 0.0151(5) 0.0182(5) 0.0014(4) 0.0035(4) 0.0022(4)
C16 0.0198(5) 0.0178(5) 0.0160(5) 0.0017(4) 0.0025(4) 0.0054(4)
C17 0.0165(5) 0.0182(5) 0.0154(5) 0.0012(4) 0.0012(4) 0.0019(4)
C18 0.0164(5) 0.0166(5) 0.0172(5) 0.0012(4) 0.0032(4) 0.0006(4)
C19 0.0174(5) 0.0138(5) 0.0204(5) 0.0026(4) 0.0055(4) 0.0025(4)
C20 0.0139(5) 0.0180(5) 0.0187(5) 0.0041(4) 0.0044(4) 0.0038(4)
C21 0.0144(5) 0.0199(5) 0.0143(5) 0.0017(4) 0.0029(4) 0.0026(4)
C22 0.0134(5) 0.0164(5) 0.0185(5) 0.0009(4) 0.0032(4) 0.0029(4)
C23 0.0162(5) 0.0167(5) 0.0191(5) 0.0024(4) 0.0054(4) 0.0033(4)
C24 0.0130(5) 0.0163(5) 0.0206(5) 0.0016(4) 0.0033(4) -0.0001(4)
C25 0.0240(6) 0.0185(5) 0.0252(6) 0.0007(4) -0.0022(5) 0.0084(4)
C26 0.0289(6) 0.0151(5) 0.0207(5) 0.0010(4) 0.0038(4) 0.0052(4)
C27 0.0221(6) 0.0249(6) 0.0348(7) 0.0005(5) -0.0059(5) 0.0031(5)
C28 0.0358(7) 0.0240(6) 0.0190(6) 0.0037(5) 0.0046(5) 0.0008(4)

loop_
_atom_type_symbol
_atom_type_description
_atom_type_scat_dispersion_real
_atom_type_scat_dispersion_imag
_atom_type_scat_source
C C 0.0181 0.0091 'International Tables Vol C Tables 4.2.6.8 and 6.1.1.4'
H H 0.0000 0.0000 'International Tables Vol C Tables 4.2.6.8 and 6.1.1.4'
O O 0.0492 0.0322 'International Tables Vol C Tables 4.2.6.8 and 6.1.1.4'

loop_
_geom_angle_atom_site_label_1
_geom_angle_atom_site_label_2
_geom_angle_atom_site_label_3
_geom_angle_site_symmetry_1
_geom_angle_site_symmetry_3
_geom_angle
_geom_angle_publ_flag
C124 O101 C102 . . 116.86(8) ?
C121 O108 C107 . . 115.55(8) ?
C115 O115 C126 . . 118.06(8) ?
C120 O120 C125 . . 116.74(8) ?
O101 C102 C103 . . 111.24(8) ?
O101 C102 H10A . . 109.4 ?
C103 C102 H10A . . 109.4 ?
O101 C102 H10B . . 109.4 ?
C103 C102 H10B . . 109.4 ?
H10A C102 H10B . . 108.0 ?
C102 C103 C104 . . 113.06(9) ?
C102 C103 H10C . . 109.0 ?
C104 C103 H10C . . 109.0 ?
C102 C103 H10D . . 109.0 ?
C104 C103 H10D . . 109.0 ?
H10C C103 H10D . . 107.8 ?
C103 C104 C105 . . 111.10(8) ?
C103 C104 H10E . . 109.4 ?
C105 C104 H10E . . 109.4 ?
C103 C104 H10F . . 109.4 ?
C105 C104 H10F . . 109.4 ?
H10E C104 H10F . . 108.0 ?
C104 C105 C106 . . 114.97(9) ?
C104 C105 H10G . . 108.5 ?
C106 C105 H10G . . 108.5 ?
C104 C105 H10H . . 108.5 ?
C106 C105 H10H . . 108.5 ?
H10G C105 H10H . . 107.5 ?
C107 C106 C105 . . 113.36(9) ?
C107 C106 H10I . . 108.9 ?
C105 C106 H10I . . 108.9 ?
C107 C106 H10J . . 108.9 ?
C105 C106 H10J . . 108.9 ?
H10I C106 H10J . . 107.7 ?
O108 C107 C106 . . 107.87(8) ?
O108 C107 H10K . . 110.1 ?
C106 C107 H10K . . 110.1 ?
O108 C107 H10L . . 110.1 ?
C106 C107 H10L . . 110.1 ?
H10K C107 H10L . . 108.4 ?
C121 C109 C122 . . 121.81(10) ?
C121 C109 H109 . . 119.1 ?
C122 C109 H109 . . 119.1 ?
O110 C110 C122 . . 119.62(10) ?
O110 C110 C111 . . 118.85(9) ?
C122 C110 C111 . . 121.53(9) ?
C110 C111 C127 . . 108.12(9) ?
C110 C111 C112 . . 108.38(8) ?
C127 C111 C112 . . 111.59(9) ?
C110 C111 H111 . . 109.6 ?
C127 C111 H111 . . 109.6 ?
C112 C111 H111 . . 109.6 ?
C113 C112 C128 . . 109.85(9) ?
C113 C112 C111 . . 108.54(8) ?
C128 C112 C111 . . 112.07(9) ?
C113 C112 H112 . . 108.8 ?
C128 C112 H112 . . 108.8 ?
C111 C112 H112 . . 108.8 ?
O113 C113 C123 . . 121.39(10) ?
O113 C113 C112 . . 119.64(9) ?
C123 C113 C112 . . 118.89(9) ?
C124 C114 C123 . . 120.78(9) ?
C124 C114 H114 . . 119.6 ?
C123 C114 H114 . . 119.6 ?
O115 C115 C116 . . 125.28(10) ?
O115 C115 C121 . . 115.58(9) ?
C116 C115 C121 . . 119.14(10) ?
C115 C116 C117 . . 120.42(10) ?
C115 C116 H116 . . 119.8 ?
C117 C116 H116 . . 119.8 ?
C122 C117 C116 . . 120.73(10) ?
C122 C117 H117 . . 119.6 ?
C116 C117 H117 . . 119.6 ?
C123 C118 C119 . . 120.64(10) ?
C123 C118 H118 . . 119.7 ?
C119 C118 H118 . . 119.7 ?
C120 C119 C118 . . 120.08(10) ?
C120 C119 H119 . . 120.0 ?
C118 C119 H119 . . 120.0 ?
O120 C120 C119 . . 124.83(9) ?
O120 C120 C124 . . 115.44(9) ?
C119 C120 C124 . . 119.73(9) ?
O108 C121 C109 . . 118.86(9) ?
O108 C121 C115 . . 121.58(9) ?
C109 C121 C115 . . 119.52(10) ?
C117 C122 C109 . . 118.38(10) ?
C117 C122 C110 . . 124.50(10) ?
C109 C122 C110 . . 117.11(9) ?
C118 C123 C114 . . 119.08(10) ?
C118 C123 C113 . . 123.28(10) ?
C114 C123 C113 . . 117.56(9) ?
O101 C124 C114 . . 125.03(9) ?
O101 C124 C120 . . 115.40(9) ?
C114 C124 C120 . . 119.58(10) ?
O120 C125 H12A . . 109.5 ?
O120 C125 H12B . . 109.5 ?
H12A C125 H12B . . 109.5 ?
O120 C125 H12C . . 109.5 ?
H12A C125 H12C . . 109.5 ?
H12B C125 H12C . . 109.5 ?
O115 C126 H12D . . 109.5 ?
O115 C126 H12E . . 109.5 ?
H12D C126 H12E . . 109.5 ?
O115 C126 H12F . . 109.5 ?
H12D C126 H12F . . 109.5 ?
H12E C126 H12F . . 109.5 ?
C111 C127 H12G . . 109.5 ?
C111 C127 H12H . . 109.5 ?
H12G C127 H12H . . 109.5 ?
C111 C127 H12I . . 109.5 ?
H12G C127 H12I . . 109.5 ?
H12H C127 H12I . . 109.5 ?
C112 C128 H12J . . 109.5 ?
C112 C128 H12K . . 109.5 ?
H12J C128 H12K . . 109.5 ?
C112 C128 H12L . . 109.5 ?
H12J C128 H12L . . 109.5 ?
H12K C128 H12L . . 109.5 ?
C24 O1 C2 . . 117.52(8) ?
C21 O8 C7 . . 115.18(8) ?
C15 O15 C26 . . 117.76(8) ?
C20 O20 C25 . . 116.48(8) ?
O1 C2 C3 . . 112.12(9) ?
O1 C2 H2A . . 109.2 ?
C3 C2 H2A . . 109.2 ?
O1 C2 H2AB . . 109.2 ?
C3 C2 H2AB . . 109.2 ?
H2A C2 H2AB . . 107.9 ?
C2 C3 C4 . . 112.29(9) ?
C2 C3 H3A . . 109.1 ?
C4 C3 H3A . . 109.1 ?
C2 C3 H3AB . . 109.1 ?
C4 C3 H3AB . . 109.1 ?
H3A C3 H3AB . . 107.9 ?
C3 C4 C5 . . 112.43(9) ?
C3 C4 H4A . . 109.1 ?
C5 C4 H4A . . 109.1 ?
C3 C4 H4AB . . 109.1 ?
C5 C4 H4AB . . 109.1 ?
H4A C4 H4AB . . 107.9 ?
C4 C5 C6 . . 114.55(9) ?
C4 C5 H5A . . 108.6 ?
C6 C5 H5A . . 108.6 ?
C4 C5 H5AB . . 108.6 ?
C6 C5 H5AB . . 108.6 ?
H5A C5 H5AB . . 107.6 ?
C7 C6 C5 . . 114.50(9) ?
C7 C6 H6A . . 108.6 ?
C5 C6 H6A . . 108.6 ?
C7 C6 H6AB . . 108.6 ?
C5 C6 H6AB . . 108.6 ?
H6A C6 H6AB . . 107.6 ?
O8 C7 C6 . . 108.34(9) ?
O8 C7 H7A . . 110.0 ?
C6 C7 H7A . . 110.0 ?
O8 C7 H7AB . . 110.0 ?
C6 C7 H7AB . . 110.0 ?
H7A C7 H7AB . . 108.4 ?
C21 C9 C22 . . 121.69(10) ?
C21 C9 H9 . . 119.2 ?
C22 C9 H9 . . 119.2 ?
O10 C10 C22 . . 119.66(10) ?
O10 C10 C11 . . 118.95(9) ?
C22 C10 C11 . . 121.39(9) ?
C10 C11 C27 . . 108.11(9) ?
C10 C11 C12 . . 108.25(8) ?
C27 C11 C12 . . 111.78(9) ?
C10 C11 H11 . . 109.6 ?
C27 C11 H11 . . 109.6 ?
C12 C11 H11 . . 109.6 ?
C13 C12 C28 . . 109.65(9) ?
C13 C12 C11 . . 109.03(8) ?
C28 C12 C11 . . 111.94(9) ?
C13 C12 H12 . . 108.7 ?
C28 C12 H12 . . 108.7 ?
C11 C12 H12 . . 108.7 ?
O13 C13 C23 . . 121.52(10) ?
O13 C13 C12 . . 119.63(10) ?
C23 C13 C12 . . 118.78(9) ?
C24 C14 C23 . . 120.72(10) ?
C24 C14 H14 . . 119.6 ?
C23 C14 H14 . . 119.6 ?
O15 C15 C16 . . 124.98(9) ?
O15 C15 C21 . . 115.83(9) ?
C16 C15 C21 . . 119.20(9) ?
C15 C16 C17 . . 120.36(10) ?
C15 C16 H16 . . 119.8 ?
C17 C16 H16 . . 119.8 ?
C22 C17 C16 . . 120.62(10) ?
C22 C17 H17 . . 119.7 ?
C16 C17 H17 . . 119.7 ?
C23 C18 C19 . . 120.60(10) ?
C23 C18 H18 . . 119.7 ?
C19 C18 H18 . . 119.7 ?
C20 C19 C18 . . 120.05(10) ?
C20 C19 H19 . . 120.0 ?
C18 C19 H19 . . 120.0 ?
O20 C20 C19 . . 124.56(9) ?
O20 C20 C24 . . 115.51(9) ?
C19 C20 C24 . . 119.92(10) ?
O8 C21 C9 . . 118.59(9) ?
O8 C21 C15 . . 121.81(9) ?
C9 C21 C15 . . 119.57(9) ?
C17 C22 C9 . . 118.56(9) ?
C17 C22 C10 . . 124.30(9) ?
C9 C22 C10 . . 117.12(9) ?
C18 C23 C14 . . 119.18(10) ?
C18 C23 C13 . . 122.26(10) ?
C14 C23 C13 . . 118.51(9) ?
O1 C24 C14 . . 125.63(9) ?
O1 C24 C20 . . 114.95(9) ?
C14 C24 C20 . . 119.42(10) ?
O20 C25 H25A . . 109.5 ?
O20 C25 H25B . . 109.5 ?
H25A C25 H25B . . 109.5 ?
O20 C25 H25C . . 109.5 ?
H25A C25 H25C . . 109.5 ?
H25B C25 H25C . . 109.5 ?
O15 C26 H26A . . 109.5 ?
O15 C26 H26B . . 109.5 ?
H26A C26 H26B . . 109.5 ?
O15 C26 H26C . . 109.5 ?
H26A C26 H26C . . 109.5 ?
H26B C26 H26C . . 109.5 ?
C11 C27 H27A . . 109.5 ?
C11 C27 H27B . . 109.5 ?
H27A C27 H27B . . 109.5 ?
C11 C27 H27C . . 109.5 ?
H27A C27 H27C . . 109.5 ?
H27B C27 H27C . . 109.5 ?
C12 C28 H28A . . 109.5 ?
C12 C28 H28B . . 109.5 ?
H28A C28 H28B . . 109.5 ?
C12 C28 H28C . . 109.5 ?
H28A C28 H28C . . 109.5 ?
H28B C28 H28C . . 109.5 ?

loop_
_geom_bond_atom_site_label_1
_geom_bond_atom_site_label_2
_geom_bond_site_symmetry_2
_geom_bond_distance
_geom_bond_publ_flag
O101 C124 . 1.3689(13) ?
O101 C102 . 1.4361(12) ?
O108 C121 . 1.3713(13) ?
O108 C107 . 1.4552(13) ?
O110 C110 . 1.2222(13) ?
O113 C113 . 1.2238(13) ?
O115 C115 . 1.3544(13) ?
O115 C126 . 1.4329(13) ?
O120 C120 . 1.3551(12) ?
O120 C125 . 1.4341(12) ?
C102 C103 . 1.5166(15) ?
C102 H10A . 0.99 ?
C102 H10B . 0.99 ?
C103 C104 . 1.5261(14) ?
C103 H10C . 0.99 ?
C103 H10D . 0.99 ?
C104 C105 . 1.5266(15) ?
C104 H10E . 0.99 ?
C104 H10F . 0.99 ?
C105 C106 . 1.5296(14) ?
C105 H10G . 0.99 ?
C105 H10H . 0.99 ?
C106 C107 . 1.5165(14) ?
C106 H10I . 0.99 ?
C106 H10J . 0.99 ?
C107 H10K . 0.99 ?
C107 H10L . 0.99 ?
C109 C121 . 1.3734(15) ?
C109 C122 . 1.4049(15) ?
C109 H109 . 0.95 ?
C110 C122 . 1.4877(14) ?
C110 C111 . 1.5269(15) ?
C111 C127 . 1.5361(15) ?
C111 C112 . 1.5444(14) ?
C111 H111 . 1.0 ?
C112 C113 . 1.5285(15) ?
C112 C128 . 1.5343(15) ?
C112 H112 . 1.0 ?
C113 C123 . 1.4813(14) ?
C114 C124 . 1.3789(15) ?
C114 C123 . 1.4059(15) ?
C114 H114 . 0.95 ?
C115 C116 . 1.3941(15) ?
C115 C121 . 1.4172(14) ?
C116 C117 . 1.3953(15) ?
C116 H116 . 0.95 ?
C117 C122 . 1.3917(14) ?
C117 H117 . 0.95 ?
C118 C123 . 1.3889(15) ?
C118 C119 . 1.3922(15) ?
C118 H118 . 0.95 ?
C119 C120 . 1.3882(15) ?
C119 H119 . 0.95 ?
C120 C124 . 1.4128(14) ?
C125 H12A . 0.98 ?
C125 H12B . 0.98 ?
C125 H12C . 0.98 ?
C126 H12D . 0.98 ?
C126 H12E . 0.98 ?
C126 H12F . 0.98 ?
C127 H12G . 0.98 ?
C127 H12H . 0.98 ?
C127 H12I . 0.98 ?
C128 H12J . 0.98 ?
C128 H12K . 0.98 ?
C128 H12L . 0.98 ?
O1 C24 . 1.3696(13) ?
O1 C2 . 1.4376(12) ?
O8 C21 . 1.3709(12) ?
O8 C7 . 1.4525(13) ?
O10 C10 . 1.2225(13) ?
O13 C13 . 1.2261(13) ?
O15 C15 . 1.3572(12) ?
O15 C26 . 1.4331(13) ?
O20 C20 . 1.3550(13) ?
O20 C25 . 1.4330(13) ?
C2 C3 . 1.5185(15) ?
C2 H2A . 0.99 ?
C2 H2AB . 0.99 ?
C3 C4 . 1.5239(14) ?
C3 H3A . 0.99 ?
C3 H3AB . 0.99 ?
C4 C5 . 1.5257(15) ?
C4 H4A . 0.99 ?
C4 H4AB . 0.99 ?
C5 C6 . 1.5309(15) ?
C5 H5A . 0.99 ?
C5 H5AB . 0.99 ?
C6 C7 . 1.5162(15) ?
C6 H6A . 0.99 ?
C6 H6AB . 0.99 ?
C7 H7A . 0.99 ?
C7 H7AB . 0.99 ?
C9 C21 . 1.3730(15) ?
C9 C22 . 1.4015(15) ?
C9 H9 . 0.95 ?
C10 C22 . 1.4867(14) ?
C10 C11 . 1.5245(15) ?
C11 C27 . 1.5373(15) ?
C11 C12 . 1.5452(14) ?
C11 H11 . 1.0 ?
C12 C13 . 1.5321(15) ?
C12 C28 . 1.5342(15) ?
C12 H12 . 1.0 ?
C13 C23 . 1.4833(15) ?
C14 C24 . 1.3820(15) ?
C14 C23 . 1.4062(15) ?
C14 H14 . 0.95 ?
C15 C16 . 1.3933(15) ?
C15 C21 . 1.4154(14) ?
C16 C17 . 1.3945(15) ?
C16 H16 . 0.95 ?
C17 C22 . 1.3922(15) ?
C17 H17 . 0.95 ?
C18 C23 . 1.3902(14) ?
C18 C19 . 1.3921(15) ?
C18 H18 . 0.95 ?
C19 C20 . 1.3881(15) ?
C19 H19 . 0.95 ?
C20 C24 . 1.4133(14) ?
C25 H25A . 0.98 ?
C25 H25B . 0.98 ?
C25 H25C . 0.98 ?
C26 H26A . 0.98 ?
C26 H26B . 0.98 ?
C26 H26C . 0.98 ?
C27 H27A . 0.98 ?
C27 H27B . 0.98 ?
C27 H27C . 0.98 ?
C28 H28A . 0.98 ?
C28 H28B . 0.98 ?
C28 H28C . 0.98 ?

loop_
_geom_hbond_atom_site_label_D
_geom_hbond_atom_site_label_H
_geom_hbond_atom_site_label_A
_geom_hbond_site_symmetry_A
_geom_hbond_distance_DH
_geom_hbond_distance_HA
_geom_hbond_distance_DA
_geom_hbond_angle_DHA
_geom_hbond_publ_flag
C107 H10L O8 . 0.99 2.60 3.1300(13) 113.2 ?
C107 H10L O15 . 0.99 2.47 3.4576(13) 175.4 ?
C119 H119 O10 1_545 0.95 2.39 3.3131(13) 163.8 ?
C125 H12C O1 1_645 0.98 2.65 3.6153(14) 169.0 ?
C7 H7A O115 1_455 0.99 2.49 3.4654(14) 168.6 ?
C19 H19 O110 1_465 0.95 2.46 3.3904(13) 166.7 ?
C25 H25B O101 1_565 0.98 2.56 3.5148(14) 166.0 ?

loop_
_geom_torsion_atom_site_label_1
_geom_torsion_atom_site_label_2
_geom_torsion_atom_site_label_3
_geom_torsion_atom_site_label_4
_geom_torsion_site_symmetry_1
_geom_torsion_site_symmetry_2
_geom_torsion_site_symmetry_3
_geom_torsion_site_symmetry_4
_geom_torsion
_geom_torsion_publ_flag
C124 O101 C102 C103 . . . . 72.99(11) ?
O101 C102 C103 C104 . . . . -178.48(8) ?
C102 C103 C104 C105 . . . . -174.14(9) ?
C103 C104 C105 C106 . . . . -173.85(9) ?
C104 C105 C106 C107 . . . . 70.02(12) ?
C121 O108 C107 C106 . . . . -137.13(9) ?
C105 C106 C107 O108 . . . . 62.24(11) ?
O110 C110 C111 C127 . . . . 73.64(12) ?
C122 C110 C111 C127 . . . . -106.69(11) ?
O110 C110 C111 C112 . . . . -47.47(13) ?
C122 C110 C111 C112 . . . . 132.19(10) ?
C110 C111 C112 C113 . . . . -51.21(11) ?
C127 C111 C112 C113 . . . . -170.15(9) ?
C110 C111 C112 C128 . . . . -172.70(9) ?
C127 C111 C112 C128 . . . . 68.35(12) ?
C128 C112 C113 O113 . . . . 77.99(12) ?
C111 C112 C113 O113 . . . . -44.86(13) ?
C128 C112 C113 C123 . . . . -105.32(11) ?
C111 C112 C113 C123 . . . . 131.83(10) ?
C126 O115 C115 C116 . . . . 3.06(15) ?
C126 O115 C115 C121 . . . . -177.18(9) ?
O115 C115 C116 C117 . . . . 179.60(10) ?
C121 C115 C116 C117 . . . . -0.14(16) ?
C115 C116 C117 C122 . . . . 0.58(16) ?
C123 C118 C119 C120 . . . . 2.90(16) ?
C125 O120 C120 C119 . . . . 2.23(14) ?
C125 O120 C120 C124 . . . . -178.38(9) ?
C118 C119 C120 O120 . . . . 176.65(9) ?
C118 C119 C120 C124 . . . . -2.71(15) ?
C107 O108 C121 C109 . . . . 117.58(10) ?
C107 O108 C121 C115 . . . . -65.05(12) ?
C122 C109 C121 O108 . . . . 177.70(9) ?
C122 C109 C121 C115 . . . . 0.27(16) ?
O115 C115 C121 O108 . . . . 2.59(14) ?
C116 C115 C121 O108 . . . . -177.64(9) ?
O115 C115 C121 C109 . . . . 179.95(9) ?
C116 C115 C121 C109 . . . . -0.28(15) ?
C116 C117 C122 C109 . . . . -0.59(15) ?
C116 C117 C122 C110 . . . . -179.49(10) ?
C121 C109 C122 C117 . . . . 0.16(15) ?
C121 C109 C122 C110 . . . . 179.15(9) ?
O110 C110 C122 C117 . . . . -173.47(10) ?
C111 C110 C122 C117 . . . . 6.86(16) ?
O110 C110 C122 C109 . . . . 7.61(15) ?
C111 C110 C122 C109 . . . . -172.06(9) ?
C119 C118 C123 C114 . . . . -0.24(15) ?
C119 C118 C123 C113 . . . . -176.94(10) ?
C124 C114 C123 C118 . . . . -2.64(16) ?
C124 C114 C123 C113 . . . . 174.26(9) ?
O113 C113 C123 C118 . . . . -159.97(11) ?
C112 C113 C123 C118 . . . . 23.40(15) ?
O113 C113 C123 C114 . . . . 23.28(15) ?
C112 C113 C123 C114 . . . . -153.35(10) ?
C102 O101 C124 C114 . . . . 18.57(15) ?
C102 O101 C124 C120 . . . . -161.45(9) ?
C123 C114 C124 O101 . . . . -177.20(9) ?
C123 C114 C124 C120 . . . . 2.81(16) ?
O120 C120 C124 O101 . . . . 0.46(13) ?
C119 C120 C124 O101 . . . . 179.88(9) ?
O120 C120 C124 C114 . . . . -179.55(9) ?
C119 C120 C124 C114 . . . . -0.13(15) ?
C24 O1 C2 C3 . . . . -73.00(12) ?
O1 C2 C3 C4 . . . . 173.88(9) ?
C2 C3 C4 C5 . . . . 176.42(9) ?
C3 C4 C5 C6 . . . . 172.32(9) ?
C4 C5 C6 C7 . . . . -69.33(13) ?
C21 O8 C7 C6 . . . . 140.39(9) ?
C5 C6 C7 O8 . . . . -65.35(12) ?
O10 C10 C11 C27 . . . . -73.10(13) ?
C22 C10 C11 C27 . . . . 107.77(11) ?
O10 C10 C11 C12 . . . . 48.16(13) ?
C22 C10 C11 C12 . . . . -130.98(10) ?
C10 C11 C12 C13 . . . . 51.54(11) ?
C27 C11 C12 C13 . . . . 170.50(9) ?
C10 C11 C12 C28 . . . . 173.04(9) ?
C27 C11 C12 C28 . . . . -68.00(12) ?
C28 C12 C13 O13 . . . . -79.14(12) ?
C11 C12 C13 O13 . . . . 43.74(13) ?
C28 C12 C13 C23 . . . . 103.68(11) ?
C11 C12 C13 C23 . . . . -133.44(10) ?
C26 O15 C15 C16 . . . . -2.17(15) ?
C26 O15 C15 C21 . . . . 177.88(9) ?
O15 C15 C16 C17 . . . . -179.06(10) ?
C21 C15 C16 C17 . . . . 0.88(16) ?
C15 C16 C17 C22 . . . . -0.90(16) ?
C23 C18 C19 C20 . . . . -2.83(16) ?
C25 O20 C20 C19 . . . . 0.66(15) ?
C25 O20 C20 C24 . . . . -178.78(9) ?
C18 C19 C20 O20 . . . . -176.99(9) ?
C18 C19 C20 C24 . . . . 2.42(15) ?
C7 O8 C21 C9 . . . . -115.03(10) ?
C7 O8 C21 C15 . . . . 67.07(12) ?
C22 C9 C21 O8 . . . . -178.27(9) ?
C22 C9 C21 C15 . . . . -0.33(16) ?
O15 C15 C21 O8 . . . . -2.45(15) ?
C16 C15 C21 O8 . . . . 177.60(9) ?
O15 C15 C21 C9 . . . . 179.67(9) ?
C16 C15 C21 C9 . . . . -0.28(15) ?
C16 C17 C22 C9 . . . . 0.29(15) ?
C16 C17 C22 C10 . . . . 178.46(10) ?
C21 C9 C22 C17 . . . . 0.32(15) ?
C21 C9 C22 C10 . . . . -177.97(9) ?
O10 C10 C22 C17 . . . . 171.68(10) ?
C11 C10 C22 C17 . . . . -9.19(16) ?
O10 C10 C22 C9 . . . . -10.13(15) ?
C11 C10 C22 C9 . . . . 169.00(9) ?
C19 C18 C23 C14 . . . . 0.38(15) ?
C19 C18 C23 C13 . . . . 177.59(10) ?
C24 C14 C23 C18 . . . . 2.51(16) ?
C24 C14 C23 C13 . . . . -174.81(9) ?
O13 C13 C23 C18 . . . . 159.67(10) ?
C12 C13 C23 C18 . . . . -23.21(15) ?
O13 C13 C23 C14 . . . . -23.10(15) ?
C12 C13 C23 C14 . . . . 154.03(10) ?
C2 O1 C24 C14 . . . . -18.45(15) ?
C2 O1 C24 C20 . . . . 161.57(9) ?
C23 C14 C24 O1 . . . . 177.11(10) ?
C23 C14 C24 C20 . . . . -2.91(16) ?
O20 C20 C24 O1 . . . . -0.12(13) ?
C19 C20 C24 O1 . . . . -179.58(9) ?
O20 C20 C24 C14 . . . . 179.90(9) ?
C19 C20 C24 C14 . . . . 0.44(15) ?
